data_7160019
loop_
_publ_author_name
'Ren, Shaobo'
'Zhu, Jian'
'Liu, Yunkui'

_publ_section_title
;
 Trifunctionalization of C&#xe001;C bonds in vinyl azides to access
 densely functionalized phenanthridines enabled by the
 NCS/AgNO<sub>2</sub> system.
;
_journal_issue 29
_journal_name_full 'Organic &amp; biomolecular chemistry'
_journal_page_first 5982
_journal_page_last 5986
_journal_paper_doi 10.1039/d4ob00905c
_journal_volume 22
_journal_year 2024
_chemical_formula_moiety 'C15 H10 Cl2 N2 O2'
_chemical_formula_sum 'C15 H10 Cl2 N2 O2'
_chemical_formula_weight 321.15
_space_group_IT_number 62
_space_group_name_Hall '-P 2ac 2n'
_space_group_name_H-M_alt 'P n m a'
_symmetry_cell_setting orthorhombic
_symmetry_space_group_name_Hall '-P 2ac 2n'
_symmetry_space_group_name_H-M 'P n m a'
_atom_sites_solution_hydrogens geom
_atom_sites_solution_primary direct
_atom_sites_solution_secondary difmap
_audit_creation_method SHELXL-97
_audit_update_record
;
2024-04-16 deposited with the CCDC.	2024-07-03 downloaded from the CCDC.
;
_cell_angle_alpha 90.00
_cell_angle_beta 90.00
_cell_angle_gamma 90.00
_cell_formula_units_Z 4
_cell_length_a 11.0880(7)
_cell_length_b 6.8830(4)
_cell_length_c 18.0810(9)
_cell_measurement_reflns_used 7235
_cell_measurement_temperature 296(2)
_cell_measurement_theta_max 27.4
_cell_measurement_theta_min 3.2
_cell_volume 1379.92(14)
_computing_cell_refinement 'PROCESS-AUTO  (Rigaku,2006)'
_computing_data_collection 'PROCESS-AUTO  (Rigaku,2006)'
_computing_data_reduction 'CrystalStructure (Rigaku,2007)'
_computing_molecular_graphics 'Ortep3 for windows (Farrugia,1997)'
_computing_publication_material 'WinGX (Farrugia, 1999)'
_computing_structure_refinement 'SHELXL-97 (Sheldrick, 2008)'
_computing_structure_solution 'SHELXS-97 (Sheldrick, 2008)'
_diffrn_ambient_temperature 296(2)
_diffrn_detector_area_resol_mean 10.00
_diffrn_measured_fraction_theta_full 0.996
_diffrn_measured_fraction_theta_max 0.996
_diffrn_measurement_device_type 'Rigaku RAXIS-RAPID/ZJUG'
_diffrn_measurement_method \w
_diffrn_radiation_monochromator graphite
_diffrn_radiation_source 'rotating anode'
_diffrn_radiation_type MoK\a
_diffrn_radiation_wavelength 0.71073
_diffrn_reflns_av_R_equivalents 0.0534
_diffrn_reflns_av_sigmaI/netI 0.0339
_diffrn_reflns_limit_h_max 14
_diffrn_reflns_limit_h_min -14
_diffrn_reflns_limit_k_max 8
_diffrn_reflns_limit_k_min -8
_diffrn_reflns_limit_l_max 22
_diffrn_reflns_limit_l_min -23
_diffrn_reflns_number 12881
_diffrn_reflns_theta_full 27.45
_diffrn_reflns_theta_max 27.45
_diffrn_reflns_theta_min 3.17
_exptl_absorpt_coefficient_mu 0.475
_exptl_absorpt_correction_T_max 0.9110
_exptl_absorpt_correction_T_min 0.7861
_exptl_absorpt_correction_type multi-scan
_exptl_absorpt_process_details 'Higashi, T.(1995)'
_exptl_crystal_colour colorless
_exptl_crystal_density_diffrn 1.546
_exptl_crystal_density_method 'not measured'
_exptl_crystal_description chunk
_exptl_crystal_F_000 656
_exptl_crystal_size_max 0.48
_exptl_crystal_size_mid 0.28
_exptl_crystal_size_min 0.20
_refine_diff_density_max 0.390
_refine_diff_density_min -0.271
_refine_diff_density_rms 0.068
_refine_ls_extinction_coef 0.027(4)
_refine_ls_extinction_expression Fc^*^=kFc[1+0.001xFc^2^\l^3^/sin(2\q)]^-1/4^
_refine_ls_extinction_method SHELXL
_refine_ls_goodness_of_fit_ref 1.001
_refine_ls_hydrogen_treatment constr
_refine_ls_matrix_type full
_refine_ls_number_parameters 122
_refine_ls_number_reflns 1701
_refine_ls_number_restraints 0
_refine_ls_restrained_S_all 1.001
_refine_ls_R_factor_all 0.0890
_refine_ls_R_factor_gt 0.0535
_refine_ls_shift/su_max 0.000
_refine_ls_shift/su_mean 0.000
_refine_ls_structure_factor_coef Fsqd
_refine_ls_weighting_details 'calc w=1/[\s^2^(Fo^2^)+(0.0661P)^2^+1.2724P] where P=(Fo^2^+2Fc^2^)/3'
_refine_ls_weighting_scheme calc
_refine_ls_wR_factor_gt 0.1242
_refine_ls_wR_factor_ref 0.1590
_reflns_number_gt 1081
_reflns_number_total 1701
_reflns_threshold_expression >2sigma(I)
_cod_data_source_file d4ob00905c2.cif
_cod_data_source_block rsb-1
_cod_depositor_comments 'Adding full bibliography for 7160019.cif.'
_cod_original_sg_symbol_H-M Pnma
_cod_database_code 7160019

loop_
_symmetry_equiv_pos_as_xyz
'x, y, z'
'-x+1/2, -y, z+1/2'
'x+1/2, -y+1/2, -z+1/2'
'-x, y+1/2, -z'
'-x, -y, -z'
'x-1/2, y, -z-1/2'
'-x-1/2, y-1/2, z-1/2'
'x, -y-1/2, z'

loop_
_atom_site_label
_atom_site_type_symbol
_atom_site_fract_x
_atom_site_fract_y
_atom_site_fract_z
_atom_site_U_iso_or_equiv
_atom_site_adp_type
_atom_site_occupancy
_atom_site_symmetry_multiplicity
_atom_site_calc_flag
_atom_site_refinement_flags
_atom_site_disorder_assembly
_atom_site_disorder_group
C1 C 0.2878(3) 0.2500 0.39063(19) 0.0437(8) Uani 1 2 d S . .
C2 C 0.2353(3) 0.2500 0.46289(19) 0.0440(8) Uani 1 2 d S . .
C3 C 0.1094(4) 0.2500 0.4746(2) 0.0672(12) Uani 1 2 d S . .
H3 H 0.0579 0.2500 0.4340 0.081 Uiso 1 2 calc SR . .
C4 C 0.0618(5) 0.2500 0.5440(3) 0.0738(14) Uani 1 2 d S . .
H4 H -0.0213 0.2500 0.5506 0.089 Uiso 1 2 calc SR . .
C5 C 0.1372(5) 0.2500 0.6041(3) 0.0700(13) Uani 1 2 d S . .
H5 H 0.1047 0.2500 0.6515 0.084 Uiso 1 2 calc SR . .
C6 C 0.2597(4) 0.2500 0.5950(2) 0.0603(11) Uani 1 2 d S . .
H6 H 0.3086 0.2500 0.6368 0.072 Uiso 1 2 calc SR . .
C7 C 0.3144(3) 0.2500 0.52489(18) 0.0428(8) Uani 1 2 d S . .
C8 C 0.4452(3) 0.2500 0.51185(19) 0.0409(8) Uani 1 2 d S . .
C9 C 0.5379(4) 0.2500 0.56674(19) 0.0479(9) Uani 1 2 d S . .
C10 C 0.6567(4) 0.2500 0.5432(2) 0.0539(10) Uani 1 2 d S . .
H10 H 0.7169 0.2500 0.5790 0.065 Uiso 1 2 calc SR . .
C11 C 0.6913(4) 0.2500 0.4696(2) 0.0551(10) Uani 1 2 d S . .
H11 H 0.7725 0.2500 0.4566 0.066 Uiso 1 2 calc SR . .
C12 C 0.6038(3) 0.2500 0.4165(2) 0.0489(9) Uani 1 2 d S . .
H12 H 0.6251 0.2500 0.3667 0.059 Uiso 1 2 calc SR . .
C13 C 0.4823(3) 0.2500 0.43695(17) 0.0397(8) Uani 1 2 d S . .
C14 C 0.5188(5) 0.2500 0.6490(2) 0.0687(13) Uani 1 2 d S . .
H14A H 0.4694 0.1431 0.6647 0.103 Uiso 1 1 d R . .
H14B H 0.5992 0.2500 0.6688 0.103 Uiso 1 2 d SR . .
C15 C 0.2132(4) 0.2500 0.3199(2) 0.0530(10) Uani 1 2 d S . .
N2 N 0.3004(4) 0.2500 0.2519(2) 0.0727(11) Uani 1 2 d S . .
N1 N 0.4024(3) 0.2500 0.37763(15) 0.0433(7) Uani 1 2 d S . .
O1 O 0.3307(3) 0.0934(6) 0.22977(16) 0.1199(13) Uani 1 1 d . . .
Cl1 Cl 0.12356(10) 0.04104(18) 0.31153(5) 0.0957(5) Uani 1 1 d . . .

loop_
_atom_site_aniso_label
_atom_site_aniso_U_11
_atom_site_aniso_U_22
_atom_site_aniso_U_33
_atom_site_aniso_U_23
_atom_site_aniso_U_13
_atom_site_aniso_U_12
C1 0.046(2) 0.045(2) 0.0400(18) 0.000 -0.0031(15) 0.000
C2 0.044(2) 0.046(2) 0.0428(18) 0.000 0.0002(15) 0.000
C3 0.049(3) 0.097(4) 0.056(2) 0.000 0.0016(19) 0.000
C4 0.057(3) 0.098(4) 0.067(3) 0.000 0.013(2) 0.000
C5 0.073(3) 0.081(3) 0.056(2) 0.000 0.021(2) 0.000
C6 0.071(3) 0.066(3) 0.044(2) 0.000 0.0039(19) 0.000
C7 0.057(2) 0.0359(17) 0.0359(17) 0.000 0.0022(15) 0.000
C8 0.050(2) 0.0313(16) 0.0413(17) 0.000 -0.0047(15) 0.000
C9 0.065(3) 0.0366(18) 0.0419(18) 0.000 -0.0110(17) 0.000
C10 0.058(3) 0.045(2) 0.060(2) 0.000 -0.0204(19) 0.000
C11 0.043(2) 0.054(2) 0.068(3) 0.000 -0.0089(19) 0.000
C12 0.046(2) 0.053(2) 0.048(2) 0.000 -0.0015(17) 0.000
C13 0.045(2) 0.0376(17) 0.0362(16) 0.000 -0.0052(14) 0.000
C14 0.082(3) 0.079(3) 0.045(2) 0.000 -0.012(2) 0.000
C15 0.048(2) 0.068(3) 0.0425(19) 0.000 -0.0053(16) 0.000
N2 0.058(2) 0.116(4) 0.0450(19) 0.000 -0.0156(17) 0.000
N1 0.0458(18) 0.0476(17) 0.0366(14) 0.000 -0.0036(12) 0.000
O1 0.0829(19) 0.185(3) 0.092(2) -0.071(2) -0.0043(15) 0.018(2)
Cl1 0.0987(8) 0.1135(9) 0.0750(6) -0.0038(5) -0.0224(5) -0.0471(6)

loop_
_atom_type_symbol
_atom_type_description
_atom_type_scat_dispersion_real
_atom_type_scat_dispersion_imag
_atom_type_scat_source
C C 0.0033 0.0016 'International Tables Vol C Tables 4.2.6.8 and 6.1.1.4'
H H 0.0000 0.0000 'International Tables Vol C Tables 4.2.6.8 and 6.1.1.4'
N N 0.0061 0.0033 'International Tables Vol C Tables 4.2.6.8 and 6.1.1.4'
O O 0.0106 0.0060 'International Tables Vol C Tables 4.2.6.8 and 6.1.1.4'
Cl Cl 0.1484 0.1585 'International Tables Vol C Tables 4.2.6.8 and 6.1.1.4'

loop_
_geom_angle_atom_site_label_1
_geom_angle_atom_site_label_2
_geom_angle_atom_site_label_3
_geom_angle
_geom_angle_site_symmetry_1
_geom_angle_site_symmetry_3
_geom_angle_publ_flag
N1 C1 C2 124.5(3) . . ?
N1 C1 C15 112.4(3) . . ?
C2 C1 C15 123.1(3) . . ?
C3 C2 C7 119.4(3) . . ?
C3 C2 C1 122.6(3) . . ?
C7 C2 C1 118.0(3) . . ?
C4 C3 C2 121.4(4) . . ?
C4 C3 H3 119.3 . . ?
C2 C3 H3 119.3 . . ?
C3 C4 C5 119.6(5) . . ?
C3 C4 H4 120.2 . . ?
C5 C4 H4 120.2 . . ?
C6 C5 C4 120.7(4) . . ?
C6 C5 H5 119.7 . . ?
C4 C5 H5 119.7 . . ?
C5 C6 C7 122.5(4) . . ?
C5 C6 H6 118.8 . . ?
C7 C6 H6 118.8 . . ?
C6 C7 C2 116.4(4) . . ?
C6 C7 C8 124.8(3) . . ?
C2 C7 C8 118.8(3) . . ?
C13 C8 C9 117.1(3) . . ?
C13 C8 C7 116.1(3) . . ?
C9 C8 C7 126.8(3) . . ?
C10 C9 C8 118.1(3) . . ?
C10 C9 C14 116.0(4) . . ?
C8 C9 C14 125.9(4) . . ?
C9 C10 C11 124.0(4) . . ?
C9 C10 H10 118.0 . . ?
C11 C10 H10 118.0 . . ?
C12 C11 C10 118.6(4) . . ?
C12 C11 H11 120.7 . . ?
C10 C11 H11 120.7 . . ?
C11 C12 C13 120.0(4) . . ?
C11 C12 H12 120.0 . . ?
C13 C12 H12 120.0 . . ?
N1 C13 C12 114.2(3) . . ?
N1 C13 C8 123.6(3) . . ?
C12 C13 C8 122.2(3) . . ?
C9 C14 H14A 111.9 . . ?
C9 C14 H14B 103.7 . . ?
H14A C14 H14B 114.8 . . ?
C1 C15 N2 108.9(3) . . ?
C1 C15 Cl1 112.31(15) . . ?
N2 C15 Cl1 106.41(16) . . ?
C1 C15 Cl1 112.31(15) . 8_565 ?
N2 C15 Cl1 106.41(16) . 8_565 ?
Cl1 C15 Cl1 110.1(2) . 8_565 ?
O1 N2 O1 128.3(5) 8_565 . ?
O1 N2 C15 115.8(3) 8_565 . ?
O1 N2 C15 115.8(3) . . ?
C1 N1 C13 119.1(3) . . ?

loop_
_geom_bond_atom_site_label_1
_geom_bond_atom_site_label_2
_geom_bond_distance
_geom_bond_site_symmetry_2
_geom_bond_publ_flag
C1 N1 1.293(5) . ?
C1 C2 1.430(5) . ?
C1 C15 1.523(5) . ?
C2 C3 1.412(6) . ?
C2 C7 1.423(5) . ?
C3 C4 1.360(6) . ?
C3 H3 0.9300 . ?
C4 C5 1.370(7) . ?
C4 H4 0.9300 . ?
C5 C6 1.368(7) . ?
C5 H5 0.9300 . ?
C6 C7 1.405(5) . ?
C6 H6 0.9300 . ?
C7 C8 1.469(5) . ?
C8 C13 1.415(5) . ?
C8 C9 1.429(5) . ?
C9 C10 1.384(6) . ?
C9 C14 1.503(5) . ?
C10 C11 1.386(6) . ?
C10 H10 0.9300 . ?
C11 C12 1.364(5) . ?
C11 H11 0.9300 . ?
C12 C13 1.398(5) . ?
C12 H12 0.9300 . ?
C13 N1 1.391(4) . ?
C14 H14A 0.9602 . ?
C14 H14B 0.9602 . ?
C15 N2 1.565(6) . ?
C15 Cl1 1.755(2) . ?
C15 Cl1 1.755(2) 8_565 ?
N2 O1 1.198(4) 8_565 ?
N2 O1 1.198(4) . ?

loop_
_geom_torsion_atom_site_label_1
_geom_torsion_atom_site_label_2
_geom_torsion_atom_site_label_3
_geom_torsion_atom_site_label_4
_geom_torsion
_geom_torsion_site_symmetry_1
_geom_torsion_site_symmetry_2
_geom_torsion_site_symmetry_3
_geom_torsion_site_symmetry_4
_geom_torsion_publ_flag
N1 C1 C2 C3 180.0 . . . . ?
C15 C1 C2 C3 0.0 . . . . ?
N1 C1 C2 C7 0.0 . . . . ?
C15 C1 C2 C7 180.0 . . . . ?
C7 C2 C3 C4 0.000(1) . . . . ?
C1 C2 C3 C4 180.000(1) . . . . ?
C2 C3 C4 C5 0.000(1) . . . . ?
C3 C4 C5 C6 0.000(1) . . . . ?
C4 C5 C6 C7 0.000(2) . . . . ?
C5 C6 C7 C2 0.000(1) . . . . ?
C5 C6 C7 C8 180.000(1) . . . . ?
C3 C2 C7 C6 0.000(1) . . . . ?
C1 C2 C7 C6 180.0 . . . . ?
C3 C2 C7 C8 180.0 . . . . ?
C1 C2 C7 C8 0.0 . . . . ?
C6 C7 C8 C13 180.0 . . . . ?
C2 C7 C8 C13 0.0 . . . . ?
C6 C7 C8 C9 0.000(1) . . . . ?
C2 C7 C8 C9 180.0 . . . . ?
C13 C8 C9 C10 0.000(1) . . . . ?
C7 C8 C9 C10 180.0 . . . . ?
C13 C8 C9 C14 180.000(1) . . . . ?
C7 C8 C9 C14 0.000(1) . . . . ?
C8 C9 C10 C11 0.000(1) . . . . ?
C14 C9 C10 C11 180.0 . . . . ?
C9 C10 C11 C12 0.000(1) . . . . ?
C10 C11 C12 C13 0.0 . . . . ?
C11 C12 C13 N1 180.0 . . . . ?
C11 C12 C13 C8 0.0 . . . . ?
C9 C8 C13 N1 180.0 . . . . ?
C7 C8 C13 N1 0.0 . . . . ?
C9 C8 C13 C12 0.0 . . . . ?
C7 C8 C13 C12 180.0 . . . . ?
N1 C1 C15 N2 0.0 . . . . ?
C2 C1 C15 N2 180.0 . . . . ?
N1 C1 C15 Cl1 117.61(19) . . . . ?
C2 C1 C15 Cl1 -62.39(19) . . . . ?
N1 C1 C15 Cl1 -117.61(19) . . . 8_565 ?
C2 C1 C15 Cl1 62.39(19) . . . 8_565 ?
C1 C15 N2 O1 -89.1(3) . . . 8_565 ?
Cl1 C15 N2 O1 149.6(3) . . . 8_565 ?
Cl1 C15 N2 O1 32.2(4) 8_565 . . 8_565 ?
C1 C15 N2 O1 89.1(3) . . . . ?
Cl1 C15 N2 O1 -32.2(4) . . . . ?
Cl1 C15 N2 O1 -149.6(3) 8_565 . . . ?
C2 C1 N1 C13 0.0 . . . . ?
C15 C1 N1 C13 180.0 . . . . ?
C12 C13 N1 C1 180.0 . . . . ?
C8 C13 N1 C1 0.0 . . . . ?
